data_4511505
loop_
_publ_author_name
'Sarkar, Madhushree'
'Biradha, Kumar'

_publ_section_title
;
 Interplay of Hydrogen Bonds in Assembling (4,4)-Coordination
 Networks:&#x2009; Transformations from Open to Interpenetrated Networks
 via Anion Exchange
;
_journal_issue 8
_journal_name_full 'Crystal Growth &amp; Design'
_journal_page_first 1742
_journal_paper_doi 10.1021/cg060216y
_journal_volume 6
_journal_year 2006
_chemical_formula_sum 'C32 H40 Cu F12 N8 O6 P2'
_chemical_formula_weight 986.20
_chemical_name_systematic
; 
 ? 
;
_space_group_IT_number 82
_symmetry_cell_setting tetragonal
_symmetry_space_group_name_Hall 'I -4'
_symmetry_space_group_name_H-M 'I -4'
_atom_sites_solution_hydrogens geom
_atom_sites_solution_primary direct
_atom_sites_solution_secondary difmap
_audit_creation_method SHELXL-97
_cell_angle_alpha 90.00
_cell_angle_beta 90.00
_cell_angle_gamma 90.00
_cell_formula_units_Z 4
_cell_length_a 12.4930(18)
_cell_length_b 12.4930(18)
_cell_length_c 31.885(6)
_cell_measurement_reflns_used 25
_cell_measurement_temperature 293(2)
_cell_measurement_theta_max 15
_cell_measurement_theta_min 8
_cell_volume 4976.5(14)
_computing_cell_refinement CAD4
_computing_data_collection CAD4
_computing_data_reduction CAD4
_computing_structure_refinement 'SHELXL-97 (Sheldrick, 1997)'
_computing_structure_solution 'SHELXS-97 (Sheldrick, 1990)'
_diffrn_ambient_temperature 293(2)
_diffrn_measured_fraction_theta_full 1.000
_diffrn_measured_fraction_theta_max 1.000
_diffrn_measurement_device_type CAD4
_diffrn_measurement_method \w-scan
_diffrn_radiation_monochromator graphite
_diffrn_radiation_source 'fine-focus sealed tube'
_diffrn_radiation_type MoK\a
_diffrn_radiation_wavelength 0.71073
_diffrn_reflns_av_R_equivalents 0.0232
_diffrn_reflns_av_sigmaI/netI 0.0516
_diffrn_reflns_limit_h_max 14
_diffrn_reflns_limit_h_min -14
_diffrn_reflns_limit_k_max 14
_diffrn_reflns_limit_k_min -14
_diffrn_reflns_limit_l_max 37
_diffrn_reflns_limit_l_min -37
_diffrn_reflns_number 4823
_diffrn_reflns_theta_full 24.98
_diffrn_reflns_theta_max 24.98
_diffrn_reflns_theta_min 1.28
_diffrn_standards_decay_% 0
_diffrn_standards_interval_time 60
_diffrn_standards_number 3
_exptl_absorpt_coefficient_mu 0.592
_exptl_absorpt_correction_type none
_exptl_crystal_colour blue
_exptl_crystal_density_diffrn 1.316
_exptl_crystal_density_meas ?
_exptl_crystal_density_method 'not measured'
_exptl_crystal_description cubes
_exptl_crystal_F_000 2012
_exptl_crystal_size_max 0.15
_exptl_crystal_size_mid 0.15
_exptl_crystal_size_min 0.15
_refine_diff_density_max 0.244
_refine_diff_density_min -0.330
_refine_diff_density_rms 0.050
_refine_ls_abs_structure_details 'Flack H D (1983), Acta Cryst. A39, 876-881'
_refine_ls_abs_structure_Flack -0.07(2)
_refine_ls_extinction_method none
_refine_ls_goodness_of_fit_ref 1.114
_refine_ls_hydrogen_treatment mixed
_refine_ls_matrix_type full
_refine_ls_number_parameters 249
_refine_ls_number_reflns 4380
_refine_ls_number_restraints 0
_refine_ls_restrained_S_all 1.114
_refine_ls_R_factor_all 0.0664
_refine_ls_R_factor_gt 0.0492
_refine_ls_shift/su_max 0.000
_refine_ls_shift/su_mean 0.000
_refine_ls_structure_factor_coef Fsqd
_refine_ls_weighting_details 'calc w=1/[\s^2^(Fo^2^)+(0.0357P)^2^+9.0100P] where P=(Fo^2^+2Fc^2^)/3'
_refine_ls_weighting_scheme calc
_refine_ls_wR_factor_gt 0.1085
_refine_ls_wR_factor_ref 0.1316
_reflns_number_gt 3515
_reflns_number_total 4380
_reflns_threshold_expression >2sigma(I)
_cod_data_source_file cg060216ysi20060413_032804.cif
_cod_data_source_block 4
_cod_depositor_comments
;
The following automatic conversions were performed:

'_symmetry_cell_setting' value 'Tetragonal' changed to 'tetragonal'
according to
/usr/data/users/saulius/automatic-downloads/retrospective/ACS/lib/dictionaries/cif_core.dic
dictionary named 'cif_core.dic' version 2.4.2 from 2011-04-26.

Automatic conversion script
Id: cif_fix_values 2281 2013-09-26 08:29:07Z andrius 

The following automatic conversions were performed:

'_exptl_crystal_density_meas' value 'not measured' was changed to '?'
- the value is perceived as not measured.

Automatic conversion script
Id: cif_fix_values 3008 2015-01-20 13:52:24Z robertas 
;
_cod_original_sg_symbol_H-M I-4
_cod_database_code 4511505

loop_
_symmetry_equiv_pos_as_xyz
'x, y, z'
'-x, -y, z'
'y, -x, -z'
'-y, x, -z'
'x+1/2, y+1/2, z+1/2'
'-x+1/2, -y+1/2, z+1/2'
'y+1/2, -x+1/2, -z+1/2'
'-y+1/2, x+1/2, -z+1/2'

loop_
_atom_site_label
_atom_site_type_symbol
_atom_site_fract_x
_atom_site_fract_y
_atom_site_fract_z
_atom_site_U_iso_or_equiv
_atom_site_adp_type
_atom_site_occupancy
_atom_site_symmetry_multiplicity
_atom_site_calc_flag
_atom_site_refinement_flags
Cu1 Cu 0.0000 1.0000 1.22130(2) 0.0475(2) Uani 1 2 d S
P1 P 1.0000 0.5000 0.7500 0.0608(7) Uani 1 4 d S
F11 F 1.0000 0.5000 0.79901(16) 0.119(2) Uani 1 2 d S
F12 F 0.9219(3) 0.3993(3) 0.74929(14) 0.0984(12) Uani 1 1 d .
P2 P 1.0000 0.0000 1.0000 0.0586(6) Uani 1 4 d S
F21 F 0.9825(4) 0.1203(4) 1.0034(4) 0.188(3) Uani 1 1 d .
F22 F 1.0513(11) 0.0045(19) 1.0429(3) 0.183(8) Uani 0.50 1 d P
N11 N 0.1003(3) 0.9368(3) 1.17621(11) 0.0496(10) Uani 1 1 d .
O10 O -0.1070(3) 0.8357(3) 1.21623(11) 0.0642(9) Uani 1 1 d .
O16 O 0.4048(3) 0.8107(4) 1.08762(12) 0.0774(12) Uani 1 1 d .
C11 C 0.0617(4) 0.8855(5) 1.14345(14) 0.0564(13) Uani 1 1 d .
H11 H -0.0116 0.8733 1.1417 0.068 Uiso 1 1 calc R
C12 C 0.1268(4) 0.8499(5) 1.11211(14) 0.0572(13) Uani 1 1 d .
H12 H 0.0966 0.8142 1.0894 0.069 Uiso 1 1 calc R
C13 C 0.2354(4) 0.8653(4) 1.11311(13) 0.0447(11) Uani 1 1 d .
C14 C 0.2755(4) 0.9150(4) 1.14894(13) 0.0477(11) Uani 1 1 d .
H14 H 0.3487 0.9262 1.1522 0.057 Uiso 1 1 calc R
C15 C 0.2041(4) 0.9475(4) 1.17964(14) 0.0480(11) Uani 1 1 d .
H15 H 0.2313 0.9784 1.2039 0.058 Uiso 1 1 calc R
C16 C 0.3133(4) 0.8310(4) 1.07941(14) 0.0508(12) Uani 1 1 d .
N21 N 0.4043(3) 0.5596(3) 0.76730(11) 0.0434(9) Uani 1 1 d .
O26 O 0.1850(3) 0.7902(3) 0.86177(10) 0.0601(9) Uani 1 1 d .
C21 C 0.4050(4) 0.6624(4) 0.7765(2) 0.0687(15) Uani 1 1 d .
H21 H 0.4486 0.7075 0.7607 0.082 Uiso 1 1 calc R
C22 C 0.3443(5) 0.7068(4) 0.80825(17) 0.0621(15) Uani 1 1 d .
H22 H 0.3485 0.7798 0.8137 0.075 Uiso 1 1 calc R
C23 C 0.2786(4) 0.6442(4) 0.83158(13) 0.0454(11) Uani 1 1 d .
C24 C 0.2778(4) 0.5365(4) 0.82230(15) 0.0590(14) Uani 1 1 d .
H24 H 0.2344 0.4899 0.8374 0.071 Uiso 1 1 calc R
C25 C 0.3414(5) 0.4986(4) 0.79052(15) 0.0618(14) Uani 1 1 d .
H25 H 0.3402 0.4255 0.7850 0.074 Uiso 1 1 calc R
C26 C 0.2106(4) 0.6932(4) 0.86493(13) 0.0480(11) Uani 1 1 d .
N31 N 0.2720(4) 0.8292(4) 1.04172(13) 0.0644(13) Uani 1 1 d .
H31 H 0.2060 0.8469 1.0383 0.077 Uiso 1 1 calc R
N32 N 0.1839(3) 0.6325(3) 0.89725(10) 0.0498(10) Uani 1 1 d .
H32 H 0.2049 0.5669 0.8974 0.060 Uiso 1 1 calc R
C31 C 0.3370(5) 0.7970(6) 1.0044(2) 0.0833(19) Uani 1 1 d .
H31A H 0.3876 0.8534 0.9977 0.100 Uiso 1 1 calc .
H31B H 0.3774 0.7328 1.0109 0.100 Uiso 1 1 calc .
C32 C 0.2678(5) 0.7766(6) 0.96770(17) 0.0664(16) Uani 1 1 d .
H32A H 0.3135 0.7622 0.9438 0.080 Uiso 1 1 calc .
H32B H 0.2286 0.8418 0.9616 0.080 Uiso 1 1 calc .
C33 C 0.1892(5) 0.6877(5) 0.97115(16) 0.0631(15) Uani 1 1 d .
H33A H 0.1426 0.7017 0.9949 0.076 Uiso 1 1 calc .
H33B H 0.2277 0.6219 0.9769 0.076 Uiso 1 1 calc .
C34 C 0.1208(5) 0.6712(5) 0.93261(16) 0.0613(14) Uani 1 1 d .
H34A H 0.0648 0.6198 0.9389 0.074 Uiso 1 1 calc .
H34B H 0.0869 0.7383 0.9250 0.074 Uiso 1 1 calc .

loop_
_atom_site_aniso_label
_atom_site_aniso_U_11
_atom_site_aniso_U_22
_atom_site_aniso_U_33
_atom_site_aniso_U_23
_atom_site_aniso_U_13
_atom_site_aniso_U_12
Cu1 0.0505(5) 0.0688(6) 0.0233(3) 0.000 0.000 0.0122(4)
P1 0.0629(11) 0.0629(11) 0.0566(16) 0.000 0.000 0.000
F11 0.193(7) 0.121(5) 0.045(3) 0.000 0.000 0.041(5)
F12 0.105(3) 0.081(2) 0.110(3) -0.014(2) 0.021(2) -0.024(2)
P2 0.0570(9) 0.0570(9) 0.0619(14) 0.000 0.000 0.000
F21 0.125(4) 0.083(3) 0.356(10) 0.031(6) -0.004(7) 0.013(3)
F22 0.169(13) 0.31(2) 0.069(5) 0.045(11) -0.041(6) 0.057(16)
N11 0.048(2) 0.069(3) 0.032(2) -0.0036(18) -0.0071(17) 0.011(2)
O10 0.081(2) 0.065(2) 0.0464(19) 0.0006(17) -0.0131(19) -0.0075(19)
O16 0.047(2) 0.125(4) 0.060(2) -0.024(2) -0.0112(18) 0.022(2)
C11 0.041(3) 0.094(4) 0.035(2) -0.020(3) -0.002(2) 0.006(3)
C12 0.049(3) 0.089(4) 0.034(2) -0.014(2) -0.003(2) 0.000(3)
C13 0.045(2) 0.061(3) 0.028(2) -0.011(2) -0.0001(19) 0.015(2)
C14 0.049(3) 0.056(3) 0.038(2) -0.009(2) -0.005(2) 0.006(2)
C15 0.043(3) 0.064(3) 0.037(2) -0.005(2) -0.003(2) 0.007(2)
C16 0.049(3) 0.067(3) 0.036(2) -0.011(2) -0.003(2) 0.014(2)
N21 0.041(2) 0.049(2) 0.040(2) -0.0029(16) 0.0043(15) 0.0124(17)
O26 0.075(2) 0.061(2) 0.0452(19) 0.0080(16) 0.0145(17) 0.0219(19)
C21 0.064(3) 0.069(3) 0.073(3) 0.017(3) 0.029(3) 0.006(3)
C22 0.079(4) 0.036(3) 0.071(3) -0.006(2) 0.034(3) 0.005(2)
C23 0.053(3) 0.047(3) 0.036(2) 0.003(2) 0.001(2) 0.000(2)
C24 0.071(3) 0.064(3) 0.041(3) -0.012(2) 0.020(2) -0.012(3)
C25 0.093(4) 0.044(3) 0.048(3) -0.005(2) 0.022(3) -0.001(3)
C26 0.048(3) 0.065(3) 0.032(2) 0.003(2) 0.002(2) 0.017(2)
N31 0.056(3) 0.096(4) 0.041(2) -0.021(2) -0.001(2) 0.014(3)
N32 0.073(3) 0.043(2) 0.0329(19) 0.0015(16) 0.0176(19) 0.0012(19)
C31 0.061(3) 0.145(6) 0.044(3) -0.021(4) 0.008(3) 0.010(3)
C32 0.053(3) 0.105(5) 0.041(3) -0.015(3) 0.009(2) 0.004(3)
C33 0.072(4) 0.078(4) 0.040(3) -0.006(3) 0.013(2) 0.014(3)
C34 0.066(3) 0.077(4) 0.041(3) -0.003(3) 0.011(2) 0.005(3)

loop_
_atom_type_symbol
_atom_type_description
_atom_type_scat_dispersion_real
_atom_type_scat_dispersion_imag
_atom_type_scat_source
C C 0.0033 0.0016 'International Tables Vol C Tables 4.2.6.8 and 6.1.1.4'
H H 0.0000 0.0000 'International Tables Vol C Tables 4.2.6.8 and 6.1.1.4'
N N 0.0061 0.0033 'International Tables Vol C Tables 4.2.6.8 and 6.1.1.4'
O O 0.0106 0.0060 'International Tables Vol C Tables 4.2.6.8 and 6.1.1.4'
F F 0.0171 0.0103 'International Tables Vol C Tables 4.2.6.8 and 6.1.1.4'
P P 0.1023 0.0942 'International Tables Vol C Tables 4.2.6.8 and 6.1.1.4'
Cu Cu 0.3201 1.2651 'International Tables Vol C Tables 4.2.6.8 and 6.1.1.4'

loop_
_geom_angle_atom_site_label_1
_geom_angle_atom_site_label_2
_geom_angle_atom_site_label_3
_geom_angle
_geom_angle_site_symmetry_1
_geom_angle_site_symmetry_3
N21 Cu1 N21 87.7(2) 6_565 5_455
N21 Cu1 N11 177.97(16) 6_565 2_575
N21 Cu1 N11 90.31(13) 5_455 2_575
N21 Cu1 N11 90.31(13) 6_565 .
N21 Cu1 N11 177.97(16) 5_455 .
N11 Cu1 N11 91.7(2) 2_575 .
F11 P1 F11 180.000(2) . 7_566
F11 P1 F12 90.81(16) . 2_765
F11 P1 F12 89.19(16) 7_566 2_765
F11 P1 F12 90.81(16) . .
F11 P1 F12 89.19(16) 7_566 .
F12 P1 F12 178.4(3) 2_765 .
F11 P1 F12 89.19(16) . 8_646
F11 P1 F12 90.81(16) 7_566 8_646
F12 P1 F12 90.012(6) 2_765 8_646
F12 P1 F12 90.011(5) . 8_646
F11 P1 F12 89.19(16) . 7_566
F11 P1 F12 90.81(16) 7_566 7_566
F12 P1 F12 90.011(5) 2_765 7_566
F12 P1 F12 90.011(6) . 7_566
F12 P1 F12 178.4(3) 8_646 7_566
F22 P2 F22 50.4(11) . 2_755
F22 P2 F22 144.9(7) . 4_647
F22 P2 F22 144.9(7) 2_755 4_647
F22 P2 F22 144.9(7) . 3_667
F22 P2 F22 144.9(7) 2_755 3_667
F22 P2 F22 50.4(11) 4_647 3_667
F22 P2 F21 87.7(10) . .
F22 P2 F21 85.0(9) 2_755 .
F22 P2 F21 68.9(6) 4_647 .
F22 P2 F21 119.2(8) 3_667 .
F22 P2 F21 119.2(8) . 4_647
F22 P2 F21 68.9(6) 2_755 4_647
F22 P2 F21 87.7(10) 4_647 4_647
F22 P2 F21 85.0(9) 3_667 4_647
F21 P2 F21 90.28(7) . 4_647
F22 P2 F21 68.9(6) . 3_667
F22 P2 F21 119.2(8) 2_755 3_667
F22 P2 F21 85.0(9) 4_647 3_667
F22 P2 F21 87.7(10) 3_667 3_667
F21 P2 F21 90.28(7) . 3_667
F21 P2 F21 172.0(9) 4_647 3_667
F22 P2 F21 85.0(9) . 2_755
F22 P2 F21 87.7(10) 2_755 2_755
F22 P2 F21 119.2(8) 4_647 2_755
F22 P2 F21 68.9(6) 3_667 2_755
F21 P2 F21 172.0(9) . 2_755
F21 P2 F21 90.28(7) 4_647 2_755
F21 P2 F21 90.28(7) 3_667 2_755
P2 F21 F22 55.3(5) . 4_647
F22 F22 P2 64.8(5) 2_755 .
F22 F22 F21 120.6(5) 2_755 3_667
P2 F22 F21 55.9(4) . 3_667
C15 N11 C11 118.6(4) . .
C15 N11 Cu1 120.3(3) . .
C11 N11 Cu1 121.0(3) . .
N11 C11 C12 121.4(5) . .
C11 C12 C13 121.9(4) . .
C12 C13 C14 115.9(4) . .
C12 C13 C16 125.6(4) . .
C14 C13 C16 118.5(4) . .
C15 C14 C13 118.5(4) . .
N11 C15 C14 123.4(4) . .
O16 C16 N31 125.0(5) . .
O16 C16 C13 121.2(4) . .
N31 C16 C13 113.8(4) . .
C21 N21 C25 116.2(4) . .
C21 N21 Cu1 120.9(3) . .
C25 N21 Cu1 122.9(3) . .
N21 C21 C22 123.4(5) . .
C23 C22 C21 120.2(5) . .
C22 C23 C24 116.8(4) . .
C22 C23 C26 119.9(4) . .
C24 C23 C26 123.3(4) . .
C25 C24 C23 119.4(5) . .
N21 C25 C24 124.0(5) . .
O26 C26 N32 123.5(4) . .
O26 C26 C23 118.9(4) . .
N32 C26 C23 117.6(4) . .
C16 N31 C31 121.4(5) . .
C26 N32 C34 123.3(4) . .
C32 C31 N31 111.0(4) . .
C31 C32 C33 117.2(5) . .
C32 C33 C34 114.6(5) . .
N32 C34 C33 111.6(4) . .

loop_
_geom_bond_atom_site_label_1
_geom_bond_atom_site_label_2
_geom_bond_distance
_geom_bond_site_symmetry_2
Cu1 N21 2.033(4) 6_565
Cu1 N21 2.033(4) 5_455
Cu1 N11 2.064(4) 2_575
Cu1 N11 2.064(4) .
P1 F11 1.563(5) .
P1 F11 1.563(5) 7_566
P1 F12 1.592(4) 2_765
P1 F12 1.592(4) .
P1 F12 1.592(4) 8_646
P1 F12 1.592(4) 7_566
P2 F22 1.511(9) .
P2 F22 1.511(9) 2_755
P2 F22 1.511(9) 4_647
P2 F22 1.511(9) 3_667
P2 F21 1.522(5) .
P2 F21 1.522(5) 4_647
P2 F21 1.522(5) 3_667
P2 F21 1.522(5) 2_755
F21 F22 1.715(14) 4_647
F22 F22 1.29(3) 2_755
F22 F21 1.715(14) 3_667
N11 C15 1.308(6) .
N11 C11 1.317(6) .
O16 C16 1.200(6) .
C11 C12 1.363(6) .
C12 C13 1.371(7) .
C13 C14 1.394(6) .
C13 C16 1.512(6) .
C14 C15 1.385(6) .
C16 N31 1.308(6) .
N21 C21 1.318(7) .
N21 C25 1.321(6) .
N21 Cu1 2.033(4) 5_544
O26 C26 1.258(6) .
C21 C22 1.382(7) .
C22 C23 1.356(7) .
C23 C24 1.377(7) .
C23 C26 1.493(6) .
C24 C25 1.372(7) .
C26 N32 1.322(6) .
N31 C31 1.497(7) .
N32 C34 1.459(6) .
C31 C32 1.477(9) .
C32 C33 1.487(9) .
C33 C34 1.511(8) .
